data_1556043
loop_
_publ_author_name
'Wang, Rui'
'Guan, Wei'
'Han, Zheng-Bo'
'Liang, Fushun'
'Suga, Takeo'
'Bi, Xihe'
'Nishide, Hiroyuki'

_publ_section_title
;
 Ambient-Light-Promoted Three-Component Annulation: Synthesis of
 Perfluoroalkylated Pyrimidines.
;
_journal_issue 9
_journal_name_full 'Organic letters'
_journal_page_first 2358
_journal_page_last 2361
_journal_paper_doi 10.1021/acs.orglett.7b00894
_journal_volume 19
_journal_year 2017
_chemical_formula_sum 'C11 H10 F7 N3 O2'
_chemical_formula_weight 349.22
_chemical_melting_point '63-64 &#x00A1;&#x00E6;'
_space_group_crystal_system monoclinic
_space_group_IT_number 14
_space_group_name_Hall '-P 2ybc'
_space_group_name_H-M_alt 'P 1 21/c 1'
_atom_sites_solution_hydrogens mixed
_atom_sites_solution_primary direct
_atom_sites_solution_secondary difmap
_audit_creation_method SHELXL-2013
_cell_angle_alpha 90
_cell_angle_beta 90.161(7)
_cell_angle_gamma 90
_cell_formula_units_Z 4
_cell_length_a 16.1302(11)
_cell_length_b 7.5328(5)
_cell_length_c 12.1195(13)
_cell_measurement_reflns_used 1945
_cell_measurement_temperature 298(2)
_cell_measurement_theta_max 29.1414
_cell_measurement_theta_min 3.0317
_cell_volume 1472.6(2)
_computing_cell_refinement 'CrysAlisPro(1.171.35.21) (Agilent Tech., 2012)'
_computing_data_collection 'CrysAlisPro(1.171.35.21) (Agilent Tech., 2012)'
_computing_data_reduction 'CrysAlisPro(1.171.35.21) (Agilent Tech., 2012)'
_computing_structure_refinement 'SHELXL-2013 (Sheldrick, 2013)'
_computing_structure_solution 'SHELXL-97 (Sheldrick, 2008)'
_diffrn_ambient_temperature 298(2)
_diffrn_detector_area_resol_mean 10.0
_diffrn_measured_fraction_theta_full 0.998
_diffrn_measured_fraction_theta_max 0.890
_diffrn_measurement_device_type 'Oxford Diffraction Gemini R Ultra'
_diffrn_measurement_method '\w scan'
_diffrn_radiation_type MoK\a
_diffrn_radiation_wavelength 0.71073
_diffrn_reflns_av_R_equivalents 0.0409
_diffrn_reflns_av_unetI/netI 0.0450
_diffrn_reflns_Laue_measured_fraction_full 0.998
_diffrn_reflns_Laue_measured_fraction_max 0.890
_diffrn_reflns_limit_h_max 18
_diffrn_reflns_limit_h_min -22
_diffrn_reflns_limit_k_max 10
_diffrn_reflns_limit_k_min -7
_diffrn_reflns_limit_l_max 15
_diffrn_reflns_limit_l_min -16
_diffrn_reflns_number 10254
_diffrn_reflns_point_group_measured_fraction_full 0.998
_diffrn_reflns_point_group_measured_fraction_max 0.890
_diffrn_reflns_theta_full 25.000
_diffrn_reflns_theta_max 29.206
_diffrn_reflns_theta_min 3.362
_diffrn_source 'fine-focus sealed tube'
_exptl_absorpt_coefficient_mu 0.168
_exptl_absorpt_correction_T_max 1.00000
_exptl_absorpt_correction_T_min 0.85293
_exptl_absorpt_correction_type multi-scan
_exptl_absorpt_process_details multi-scan
_exptl_crystal_colour colorless
_exptl_crystal_density_diffrn 1.575
_exptl_crystal_density_method 'not measured'
_exptl_crystal_description block
_exptl_crystal_F_000 775
_exptl_crystal_size_max 0.23
_exptl_crystal_size_mid 0.23
_exptl_crystal_size_min 0.10
_refine_diff_density_max 0.359
_refine_diff_density_min -0.241
_refine_diff_density_rms 0.061
_refine_ls_extinction_method none
_refine_ls_goodness_of_fit_ref 1.030
_refine_ls_hydrogen_treatment mixed
_refine_ls_matrix_type full
_refine_ls_number_parameters 261
_refine_ls_number_reflns 3576
_refine_ls_number_restraints 0
_refine_ls_restrained_S_all 1.030
_refine_ls_R_factor_all 0.1327
_refine_ls_R_factor_gt 0.0745
_refine_ls_shift/su_max 0.000
_refine_ls_shift/su_mean 0.000
_refine_ls_structure_factor_coef Fsqd
_refine_ls_weighting_details 'w=1/[\s^2^(Fo^2^)+(0.1443P)^2^+0.0456P] where P=(Fo^2^+2Fc^2^)/3'
_refine_ls_weighting_scheme calc
_refine_ls_wR_factor_gt 0.2102
_refine_ls_wR_factor_ref 0.2647
_reflns_Friedel_coverage 0.000
_reflns_number_gt 1815
_reflns_number_total 3576
_reflns_threshold_expression 'I > 2\s(I)'
_cod_data_source_file ol7b00894_si_002.cif
_cod_data_source_block shelx
_cod_original_sg_symbol_H-M 'P 21/c'
_cod_database_code 1556043
_shelx_space_group_comment
;
The symmetry employed for this shelxl refinement is uniquely defined
by the following loop, which should always be used as a source of
symmetry information in preference to the above space-group names.
They are only intended as comments.
;
_shelxl_version_number 2013-4

loop_
_space_group_symop_operation_xyz
'x, y, z'
'-x, y+1/2, -z+1/2'
'-x, -y, -z'
'x, -y-1/2, z-1/2'

loop_
_atom_site_label
_atom_site_type_symbol
_atom_site_fract_x
_atom_site_fract_y
_atom_site_fract_z
_atom_site_U_iso_or_equiv
_atom_site_adp_type
_atom_site_occupancy
_atom_site_site_symmetry_order
_atom_site_calc_flag
_atom_site_refinement_flags_posn
_atom_site_refinement_flags_adp
_atom_site_refinement_flags_occupancy
C1 C 0.0816(3) -0.2945(11) 0.7007(7) 0.122(2) Uani 1 1 d . . .
C2 C 0.1545(2) -0.2041(6) 0.7568(4) 0.0800(11) Uani 1 1 d . . .
C3 C 0.24069(19) -0.2384(4) 0.7037(3) 0.0614(8) Uani 1 1 d . . .
C4 C 0.30954(16) -0.1355(4) 0.7612(2) 0.0519(7) Uani 1 1 d . . .
C5 C 0.39657(17) -0.1290(4) 0.9082(2) 0.0550(7) Uani 1 1 d . . .
C6 C 0.39708(16) 0.1109(4) 0.7913(2) 0.0510(7) Uani 1 1 d . . .
C7 C 0.33875(16) 0.0263(3) 0.7232(2) 0.0495(7) Uani 1 1 d . . .
C8 C 0.4294(2) 0.2908(4) 0.7662(3) 0.0678(9) Uani 1 1 d . . .
H8A H 0.4685 0.3254 0.8220 0.102 Uiso 1 1 calc R U .
H8B H 0.3843 0.3739 0.7646 0.102 Uiso 1 1 calc R U .
H8C H 0.4562 0.2896 0.6956 0.102 Uiso 1 1 calc R U .
C9 C 0.31941(18) 0.1049(4) 0.6130(3) 0.0547(7) Uani 1 1 d . . .
C10 C 0.2244(3) 0.2689(8) 0.5044(4) 0.1077(16) Uani 1 1 d . . .
H10A H 0.1882 0.3691 0.5183 0.129 Uiso 1 1 calc R U .
H10B H 0.2736 0.3147 0.4684 0.129 Uiso 1 1 calc R U .
C11 C 0.1883(14) 0.167(2) 0.4380(14) 0.100(5) Uani 0.3 1 d . . P
N1 N 0.33632(14) -0.2149(3) 0.8517(2) 0.0566(7) Uani 1 1 d . . .
N2 N 0.42965(19) -0.2113(4) 0.9941(3) 0.0714(9) Uani 1 1 d . . .
N3 N 0.42537(13) 0.0348(3) 0.8833(2) 0.0518(6) Uani 1 1 d . . .
01 O 0.24937(14) 0.1949(3) 0.6107(2) 0.0747(7) Uani 1 1 d . . .
02 O 0.36611(15) 0.0917(3) 0.5360(2) 0.0749(7) Uani 1 1 d . . .
F1 F 0.01289(17) -0.2657(6) 0.7579(4) 0.1660(16) Uani 1 1 d . . .
F2' F 0.0656(9) -0.168(2) 0.6092(15) 0.170(6) Uani 0.5 1 d . . P
F2 F 0.0766(8) -0.289(2) 0.6037(12) 0.150(5) Uani 0.5 1 d . . P
F3 F 0.0936(9) -0.4842(16) 0.7292(13) 0.177(7) Uani 0.5 1 d . . P
F3' F 0.0901(6) -0.4331(18) 0.6638(15) 0.151(6) Uani 0.5 1 d . . P
F4 F 0.15625(15) -0.2564(6) 0.8624(3) 0.1419(13) Uani 1 1 d . . .
F5 F 0.1385(8) -0.0334(15) 0.7419(16) 0.118(5) Uani 0.5 1 d . . P
F5' F 0.1406(8) -0.0346(18) 0.7706(18) 0.138(6) Uani 0.5 1 d . . P
F6 F 0.23514(11) -0.1937(3) 0.59620(16) 0.0755(6) Uani 1 1 d . . .
F7 F 0.2562(7) -0.4092(19) 0.7128(13) 0.069(3) Uani 0.5 1 d . . P
F7' F 0.2561(10) -0.417(2) 0.7028(17) 0.113(6) Uani 0.5 1 d . . P
C11' C 0.1331(7) 0.2286(17) 0.4871(10) 0.146(4) Uani 0.7 1 d . . P
H1 H 0.422(2) -0.327(5) 1.001(3) 0.071(10) Uiso 1 1 d . . .
H2 H 0.469(2) -0.168(5) 1.027(3) 0.066(10) Uiso 1 1 d . . .

loop_
_atom_site_aniso_label
_atom_site_aniso_U_11
_atom_site_aniso_U_22
_atom_site_aniso_U_33
_atom_site_aniso_U_23
_atom_site_aniso_U_13
_atom_site_aniso_U_12
C1 0.073(3) 0.142(6) 0.152(7) -0.028(5) -0.001(3) -0.018(3)
C2 0.069(2) 0.093(3) 0.077(3) -0.002(2) -0.0036(18) -0.0172(19)
C3 0.0672(18) 0.0562(18) 0.061(2) 0.0010(14) -0.0136(14) -0.0073(14)
C4 0.0507(14) 0.0509(16) 0.0539(18) -0.0046(13) -0.0031(12) -0.0013(11)
C5 0.0544(15) 0.0577(17) 0.0529(18) 0.0046(13) 0.0032(12) -0.0025(13)
C6 0.0528(14) 0.0503(15) 0.0498(17) -0.0008(12) 0.0038(11) -0.0008(12)
C7 0.0539(14) 0.0485(15) 0.0461(16) -0.0020(12) 0.0017(11) -0.0004(12)
C8 0.080(2) 0.0577(19) 0.065(2) 0.0093(15) -0.0095(16) -0.0130(15)
C9 0.0629(17) 0.0486(16) 0.0526(18) -0.0021(13) -0.0048(14) -0.0017(13)
C10 0.090(3) 0.137(4) 0.096(4) 0.047(3) -0.018(2) 0.018(3)
C11 0.140(15) 0.094(10) 0.066(10) 0.018(8) -0.047(10) -0.024(10)
N1 0.0587(13) 0.0515(14) 0.0595(16) 0.0080(11) -0.0097(11) -0.0081(10)
N2 0.0773(18) 0.0666(19) 0.070(2) 0.0211(14) -0.0261(15) -0.0185(15)
N3 0.0508(12) 0.0535(14) 0.0511(15) 0.0001(11) -0.0004(10) -0.0058(10)
01 0.0772(14) 0.0833(16) 0.0637(16) 0.0119(12) -0.0048(11) 0.0182(12)
02 0.0906(15) 0.0771(16) 0.0572(15) 0.0065(12) 0.0115(12) 0.0075(12)
F1 0.0758(17) 0.198(4) 0.224(4) -0.026(3) 0.016(2) -0.0332(19)
F2' 0.102(5) 0.221(13) 0.188(11) 0.047(11) -0.045(5) 0.003(9)
F2 0.111(8) 0.220(17) 0.120(8) 0.003(10) -0.042(5) -0.053(10)
F3 0.150(7) 0.112(6) 0.267(17) 0.046(7) -0.052(8) -0.071(5)
F3' 0.110(5) 0.119(9) 0.225(17) -0.073(11) -0.016(9) -0.020(7)
F4 0.0940(18) 0.234(4) 0.098(2) 0.025(2) 0.0176(15) -0.025(2)
F5 0.093(6) 0.075(6) 0.185(11) 0.012(6) 0.025(5) 0.034(5)
F5' 0.083(6) 0.110(9) 0.222(13) -0.089(9) 0.048(5) -0.030(5)
F6 0.0815(12) 0.0828(13) 0.0622(13) -0.0047(10) -0.0150(9) -0.0119(9)
F7 0.071(5) 0.046(6) 0.090(6) -0.006(4) -0.009(4) -0.001(4)
F7' 0.146(10) 0.057(7) 0.135(11) -0.014(6) -0.069(7) -0.010(6)
C11' 0.138(7) 0.178(10) 0.122(8) 0.042(7) -0.054(6) -0.005(7)

loop_
_atom_type_symbol
_atom_type_description
_atom_type_scat_dispersion_real
_atom_type_scat_dispersion_imag
_atom_type_scat_source
C C 0.0033 0.0016 'International Tables Vol C Tables 4.2.6.8 and 6.1.1.4'
H H 0.0000 0.0000 'International Tables Vol C Tables 4.2.6.8 and 6.1.1.4'
N N 0.0061 0.0033 'International Tables Vol C Tables 4.2.6.8 and 6.1.1.4'
O O 0.0106 0.0060 'International Tables Vol C Tables 4.2.6.8 and 6.1.1.4'
F F 0.0171 0.0103 'International Tables Vol C Tables 4.2.6.8 and 6.1.1.4'

loop_
_geom_angle_atom_site_label_1
_geom_angle_atom_site_label_2
_geom_angle_atom_site_label_3
_geom_angle
F3' C1 F2 69.5(11)
F3' C1 F1 117.0(9)
F2 C1 F1 117.4(9)
F3' C1 F2' 108.2(15)
F2 C1 F2' 38.8(11)
F1 C1 F2' 98.2(8)
F3' C1 F3 36.5(11)
F2 C1 F3 106.0(13)
F1 C1 F3 98.3(8)
F2' C1 F3 144.5(11)
F3' C1 C2 119.5(8)
F2 C1 C2 118.8(8)
F1 C1 C2 109.8(6)
F2' C1 C2 100.4(8)
F3 C1 C2 103.1(8)
F5' C2 F5 15.3(16)
F5' C2 F4 99.7(10)
F5 C2 F4 114.8(9)
F5' C2 C1 111.3(7)
F5 C2 C1 102.9(8)
F4 C2 C1 108.1(5)
F5' C2 C3 111.6(7)
F5 C2 C3 106.2(8)
F4 C2 C3 109.3(3)
C1 C2 C3 115.6(4)
F7 C3 F6 109.7(7)
F7 C3 F7' 5.3(15)
F6 C3 F7' 104.5(9)
F7 C3 C4 108.7(7)
F6 C3 C4 111.2(2)
F7' C3 C4 111.8(8)
F7 C3 C2 107.3(5)
F6 C3 C2 107.6(3)
F7' C3 C2 109.2(8)
C4 C3 C2 112.2(3)
N1 C4 C7 124.3(2)
N1 C4 C3 112.7(2)
C7 C4 C3 122.9(3)
N2 C5 N1 117.5(3)
N2 C5 N3 117.7(3)
N1 C5 N3 124.7(3)
N3 C6 C7 121.6(2)
N3 C6 C8 116.4(2)
C7 C6 C8 122.0(3)
C4 C7 C6 115.6(3)
C4 C7 C9 125.2(2)
C6 C7 C9 118.9(2)
C6 C8 H8A 109.5
C6 C8 H8B 109.5
H8A C8 H8B 109.5
C6 C8 H8C 109.5
H8A C8 H8C 109.5
H8B C8 H8C 109.5
02 C9 01 124.3(3)
02 C9 C7 122.0(3)
01 C9 C7 113.6(3)
C11 C10 01 117.3(8)
C11 C10 C11' 48.7(10)
01 C10 C11' 108.1(5)
C11 C10 H10A 108.0
01 C10 H10A 108.0
C11' C10 H10A 66.1
C11 C10 H10B 108.0
01 C10 H10B 108.0
C11' C10 H10B 143.5
H10A C10 H10B 107.2
C11' C11 C10 77.5(14)
C4 N1 C5 115.9(2)
C5 N2 H1 119(2)
C5 N2 H2 121(3)
H1 N2 H2 117(3)
C6 N3 C5 117.5(2)
C9 01 C10 116.7(3)
F2 F2' C1 52.7(14)
F2' F2 C1 89(2)
F2' F2 F3' 143(3)
C1 F2 F3' 54.0(8)
F3' F3 C1 50.4(11)
F3 F3' C1 93.1(19)
F3 F3' F2 149(2)
C1 F3' F2 56.5(8)
C11 C11' C10 53.8(9)

loop_
_geom_bond_atom_site_label_1
_geom_bond_atom_site_label_2
_geom_bond_distance
C1 F3' 1.144(11)
C1 F2 1.179(13)
C1 F1 1.327(7)
C1 F2' 1.482(18)
C1 F3 1.483(15)
C1 C2 1.517(7)
C2 F5' 1.307(14)
C2 F5 1.324(12)
C2 F4 1.339(5)
C2 C3 1.556(6)
C3 F7 1.315(15)
C3 F6 1.348(4)
C3 F7' 1.371(19)
C3 C4 1.522(4)
C4 N1 1.321(4)
C4 C7 1.386(4)
C5 N2 1.323(4)
C5 N1 1.352(4)
C5 N3 1.353(4)
C6 N3 1.334(4)
C6 C7 1.403(4)
C6 C8 1.484(4)
C7 C9 1.493(4)
C8 H8A 0.9600
C8 H8B 0.9600
C8 H8C 0.9600
C9 02 1.205(4)
C9 01 1.317(4)
C10 C11 1.254(15)
C10 01 1.460(5)
C10 C11' 1.517(11)
C10 H10A 0.9700
C10 H10B 0.9700
C11 C11' 1.17(2)
N2 H1 0.88(4)
N2 H2 0.82(4)
F2' F2 0.928(17)
F2 F3' 1.32(2)
F3 F3' 0.884(19)

loop_
_geom_torsion_atom_site_label_1
_geom_torsion_atom_site_label_2
_geom_torsion_atom_site_label_3
_geom_torsion_atom_site_label_4
_geom_torsion
F3' C1 C2 F5' 165.0(17)
F2 C1 C2 F5' 83.5(17)
F1 C1 C2 F5' -55.8(12)
F2' C1 C2 F5' 46.9(13)
F3 C1 C2 F5' -159.7(12)
F3' C1 C2 F5 151.6(17)
F2 C1 C2 F5 70.1(16)
F1 C1 C2 F5 -69.2(11)
F2' C1 C2 F5 33.5(12)
F3 C1 C2 F5 -173.1(12)
F3' C1 C2 F4 -86.5(15)
F2 C1 C2 F4 -168.0(14)
F1 C1 C2 F4 52.7(8)
F2' C1 C2 F4 155.5(8)
F3 C1 C2 F4 -51.2(9)
F3' C1 C2 C3 36.3(16)
F2 C1 C2 C3 -45.2(15)
F1 C1 C2 C3 175.6(5)
F2' C1 C2 C3 -81.7(9)
F3 C1 C2 C3 71.6(9)
F5' C2 C3 F7 167.9(12)
F5 C2 C3 F7 -177.0(11)
F4 C2 C3 F7 58.6(8)
C1 C2 C3 F7 -63.6(9)
F5' C2 C3 F6 -74.1(10)
F5 C2 C3 F6 -59.0(9)
F4 C2 C3 F6 176.6(3)
C1 C2 C3 F6 54.4(6)
F5' C2 C3 F7' 173.1(13)
F5 C2 C3 F7' -171.8(12)
F4 C2 C3 F7' 63.8(10)
C1 C2 C3 F7' -58.4(10)
F5' C2 C3 C4 48.5(10)
F5 C2 C3 C4 63.6(9)
F4 C2 C3 C4 -60.8(4)
C1 C2 C3 C4 177.0(5)
F7 C3 C4 N1 -36.9(7)
F6 C3 C4 N1 -157.8(2)
F7' C3 C4 N1 -41.5(9)
C2 C3 C4 N1 81.6(3)
F7 C3 C4 C7 144.7(6)
F6 C3 C4 C7 23.8(4)
F7' C3 C4 C7 140.1(9)
C2 C3 C4 C7 -96.8(4)
N1 C4 C7 C6 -3.8(4)
C3 C4 C7 C6 174.5(3)
N1 C4 C7 C9 169.9(3)
C3 C4 C7 C9 -11.9(4)
N3 C6 C7 C4 3.5(4)
C8 C6 C7 C4 -175.3(3)
N3 C6 C7 C9 -170.6(2)
C8 C6 C7 C9 10.6(4)
C4 C7 C9 02 -97.7(4)
C6 C7 C9 02 75.7(4)
C4 C7 C9 01 85.1(3)
C6 C7 C9 01 -101.4(3)
01 C10 C11 C11' 90.7(11)
C7 C4 N1 C5 -0.4(4)
C3 C4 N1 C5 -178.8(3)
N2 C5 N1 C4 -174.6(3)
N3 C5 N1 C4 5.5(4)
C7 C6 N3 C5 0.9(4)
C8 C6 N3 C5 179.7(3)
N2 C5 N3 C6 174.3(3)
N1 C5 N3 C6 -5.7(4)
02 C9 01 C10 5.6(5)
C7 C9 01 C10 -177.3(3)
C11 C10 01 C9 82.0(14)
C11' C10 01 C9 134.2(7)
F3' C1 F2' F2 -2.4(17)
F1 C1 F2' F2 -124.4(14)
F3 C1 F2' F2 -7(2)
C2 C1 F2' F2 123.6(15)
C1 F2' F2 F3' 3(2)
F3' C1 F2 F2' 177.6(18)
F1 C1 F2 F2' 67.0(16)
F3 C1 F2 F2' 175.5(14)
C2 C1 F2 F2' -69.2(19)
F1 C1 F2 F3' -110.6(11)
F2' C1 F2 F3' -177.6(18)
F3 C1 F2 F3' -2.1(11)
C2 C1 F2 F3' 113.2(10)
F2 C1 F3 F3' 3.3(17)
F1 C1 F3 F3' 125.0(15)
F2' C1 F3 F3' 8(2)
C2 C1 F3 F3' -122.3(15)
C1 F3 F3' F2 -6(3)
F2 C1 F3' F3 -176.6(17)
F1 C1 F3' F3 -65.4(17)
F2' C1 F3' F3 -175.0(13)
C2 C1 F3' F3 71.1(19)
F1 C1 F3' F2 111.2(12)
F2' C1 F3' F2 1.6(12)
F3 C1 F3' F2 176.6(17)
C2 C1 F3' F2 -112.3(10)
F2' F2 F3' F3 3(6)
C1 F2 F3' F3 7(3)
F2' F2 F3' C1 -4(3)
01 C10 C11' C11 -110.9(11)
